data_7239719
loop_
_publ_author_name
'Wang, Hai-Ling'
'Liu, Zi-Yuan'
'Zhu, Zhong-Hong'
'Peng, Jin-Mei'
'Ma, Xiong-Feng'
'Bai, Juan'
'Zou, Hua-Hong'
'Mo, Kai-Qiang'
'Liang, Fu-Pei'

_publ_section_title
;
 Manipulating clusters by regulating N,O chelating ligands: structures and
 multistep assembly mechanisms
;
_journal_issue 5
_journal_name_full CrystEngComm
_journal_page_first 915
_journal_page_last 923
_journal_paper_doi 10.1039/C9CE01730E
_journal_volume 22
_journal_year 2020
_chemical_absolute_configuration ad
_chemical_formula_moiety 'C48 H32 Gd12 N16 O64'
_chemical_formula_sum 'C48 H32 Gd12 N16 O64'
_chemical_formula_weight 3743.89
_space_group_crystal_system tetragonal
_space_group_IT_number 97
_space_group_name_Hall 'I 4 2'
_space_group_name_H-M_alt 'I 4 2 2'
_atom_sites_solution_hydrogens geom
_audit_creation_date 2019-12-22
_audit_creation_method
;
Olex2 1.2-alpha
(compiled 2018.07.26 svn.r3523 for OlexSys, GUI svn.r5532)
;
_audit_update_record
;
2019-12-23 deposited with the CCDC.	2020-01-02 downloaded from the CCDC.
;
_cell_angle_alpha 90
_cell_angle_beta 90
_cell_angle_gamma 90
_cell_formula_units_Z 2
_cell_length_a 18.4916(16)
_cell_length_b 18.4916(16)
_cell_length_c 21.4412(19)
_cell_measurement_reflns_used 9874
_cell_measurement_temperature 296(2)
_cell_measurement_theta_max 30.9274
_cell_measurement_theta_min 2.3847
_cell_volume 7331.6(11)
_computing_cell_refinement 'Bruker SMART'
_computing_data_collection 'Bruker SMART APEX II'
_computing_data_reduction 'Bruker SAINT'
_computing_molecular_graphics 'Olex2 (Dolomanov et al., 2009)'
_computing_publication_material 'Olex2 (Dolomanov et al., 2009)'
_computing_structure_refinement 'XL (Sheldrick, 2008)'
_computing_structure_solution 'SHELXS-97 (Sheldrick, 1990)'
_diffrn_ambient_temperature 296.15
_diffrn_measured_fraction_theta_full 0.989
_diffrn_measured_fraction_theta_max 0.987
_diffrn_measurement_device_type 'Bruker APEX-II CCD'
_diffrn_measurement_method '\w scans'
_diffrn_radiation_monochromator graphite
_diffrn_radiation_type MoK\a
_diffrn_radiation_wavelength 0.71073
_diffrn_reflns_av_R_equivalents 0.0432
_diffrn_reflns_av_unetI/netI 0.0469
_diffrn_reflns_Laue_measured_fraction_full 0.989
_diffrn_reflns_Laue_measured_fraction_max 0.987
_diffrn_reflns_limit_h_max 22
_diffrn_reflns_limit_h_min -22
_diffrn_reflns_limit_k_max 23
_diffrn_reflns_limit_k_min -23
_diffrn_reflns_limit_l_max 27
_diffrn_reflns_limit_l_min -21
_diffrn_reflns_number 16491
_diffrn_reflns_point_group_measured_fraction_full 0.991
_diffrn_reflns_point_group_measured_fraction_max 0.988
_diffrn_reflns_theta_full 25.242
_diffrn_reflns_theta_max 27.543
_diffrn_reflns_theta_min 1.454
_diffrn_standards_number 0
_exptl_absorpt_coefficient_mu 5.417
_exptl_absorpt_correction_T_max 0.06
_exptl_absorpt_correction_T_min 0.05
_exptl_absorpt_correction_type multi-scan
_exptl_crystal_colour yellow
_exptl_crystal_density_diffrn 1.696
_exptl_crystal_density_method 'not measured'
_exptl_crystal_description block
_exptl_crystal_F_000 3424
_exptl_crystal_size_max 0.2
_exptl_crystal_size_mid 0.12
_exptl_crystal_size_min 0.08
_refine_diff_density_max 2.168
_refine_diff_density_min -4.627
_refine_diff_density_rms 0.309
_refine_ls_abs_structure_details
;
 Flack x determined using 1451 quotients [(I+)-(I-)]/[(I+)+(I-)]
 (Parsons, Flack and Wagner, Acta Cryst. B69 (2013) 249-259).
;
_refine_ls_abs_structure_Flack -0.010(19)
_refine_ls_extinction_method none
_refine_ls_goodness_of_fit_ref 1.038
_refine_ls_hydrogen_treatment constr
_refine_ls_matrix_type full
_refine_ls_number_parameters 159
_refine_ls_number_reflns 4200
_refine_ls_number_restraints 199
_refine_ls_restrained_S_all 1.029
_refine_ls_R_factor_all 0.0564
_refine_ls_R_factor_gt 0.0506
_refine_ls_shift/su_max 0.001
_refine_ls_shift/su_mean 0.000
_refine_ls_structure_factor_coef Fsqd
_refine_ls_weighting_details 'w=1/[\s^2^(Fo^2^)+(0.1071P)^2^+7.9026P] where P=(Fo^2^+2Fc^2^)/3'
_refine_ls_weighting_scheme calc
_refine_ls_wR_factor_gt 0.1429
_refine_ls_wR_factor_ref 0.1467
_reflns_Friedel_coverage 0.769
_reflns_Friedel_fraction_full 0.994
_reflns_Friedel_fraction_max 0.990
_reflns_number_gt 3681
_reflns_number_total 4200
_reflns_threshold_expression 'I > 2\s(I)'
_cod_data_source_file c9ce01730e2.cif
_cod_data_source_block aa
_cod_depositor_comments
;Adding full bibliography for 7239717--7239719.cif.

 Adding full bibliography for 7239717--7239719.cif.
;
_cod_original_cell_volume 7331.6(14)
_cod_database_code 7239719
_shelx_shelxl_version_number 2018/3
_shelx_space_group_comment
;
The symmetry employed for this shelxl refinement is uniquely defined
by the following loop, which should always be used as a source of
symmetry information in preference to the above space-group names.
They are only intended as comments.
;
_shelx_estimated_absorpt_t_max 0.058
_shelx_estimated_absorpt_t_min 0.046
_olex2_refinement_description
;
1. Fixed Uiso
 At 1.2 times of:
  All C(H) groups
2. Restrained distances
 C1-C2
 1.32 with sigma of 0.02
3. Uiso/Uaniso restraints and constraints
C6 \\sim C1 \\sim C5 \\sim C4 \\sim C2 \\sim C3: within 3.8A with sigma of 0.02
and sigma for terminal atoms of 0.01
O7 \\sim O1 \\sim O2 \\sim O8 \\sim O6 \\sim O5 \\sim O3 \\sim O4: within 3.8A
with sigma of 0.02 and sigma for terminal atoms of 0.01
Uanis(O7) \\sim Ueq, Uanis(O1) \\sim Ueq, Uanis(O2) \\sim Ueq, Uanis(O6) \\sim
Ueq, Uanis(O5) \\sim Ueq, Uanis(O3) \\sim Ueq, Uanis(O4) \\sim Ueq: with sigma
of 0.01 and sigma for terminal atoms of 0.02
Uanis(O8) \\sim Ueq: with sigma of 0.001 and sigma for terminal atoms of 0.002
4.a Aromatic/amide H refined with riding coordinates:
 C1(H1), C2(H2), C3(H3), C4(H4)
;
_olex2_submission_special_instructions 'No special instructions were received'

loop_
_space_group_symop_operation_xyz
'x, y, z'
'-x, -y, z'
'-y, x, z'
'y, -x, z'
'-x, y, -z'
'x, -y, -z'
'y, x, -z'
'-y, -x, -z'
'x+1/2, y+1/2, z+1/2'
'-x+1/2, -y+1/2, z+1/2'
'-y+1/2, x+1/2, z+1/2'
'y+1/2, -x+1/2, z+1/2'
'-x+1/2, y+1/2, -z+1/2'
'x+1/2, -y+1/2, -z+1/2'
'y+1/2, x+1/2, -z+1/2'
'-y+1/2, -x+1/2, -z+1/2'

loop_
_atom_site_label
_atom_site_type_symbol
_atom_site_fract_x
_atom_site_fract_y
_atom_site_fract_z
_atom_site_U_iso_or_equiv
_atom_site_adp_type
_atom_site_occupancy
_atom_site_site_symmetry_order
_atom_site_calc_flag
_atom_site_refinement_flags_posn
_atom_site_refinement_flags_adp
_atom_site_refinement_flags_occupancy
Gd1 Gd 0.65931(3) 0.67885(3) 0.59109(3) 0.01908(19) Uani 1 1 d . . .
Gd2 Gd 0.500000 0.64716(6) 0.500000 0.0397(3) Uani 1 2 d S T P
O1 O 0.7061(5) 0.4743(5) 0.5972(4) 0.0200(18) Uani 1 1 d . U .
O2 O 0.7043(5) 0.5782(5) 0.6489(4) 0.025(2) Uani 1 1 d . U .
O3 O 0.7643(7) 0.7161(7) 0.6622(5) 0.042(2) Uani 1 1 d . U .
O4 O 0.7808(7) 0.7245(7) 0.5641(5) 0.042(2) Uani 1 1 d . U .
O5 O 0.8714(7) 0.7446(8) 0.6266(6) 0.049(3) Uani 1 1 d . U .
O6 O 0.6551(7) 0.8091(6) 0.6007(6) 0.041(2) Uani 1 1 d . U .
O7 O 0.6088(5) 0.7097(5) 0.4917(5) 0.0233(19) Uani 1 1 d . U .
O8 O 0.5799(4) 0.5821(4) 0.4362(3) 0.0118(14) Uani 1 1 d . U .
N1 N 0.6924(8) 0.3985(8) 0.7028(6) 0.039(3) Uani 1 1 d . . .
N2 N 0.8090(6) 0.7299(7) 0.6192(7) 0.034(3) Uani 1 1 d . . .
C1 C 0.6927(11) 0.3619(9) 0.7571(7) 0.042(3) Uani 1 1 d D U .
H1 H 0.685680 0.312118 0.755473 0.051 Uiso 1 1 calc R . .
C2 C 0.7018(13) 0.3906(10) 0.8102(8) 0.055(4) Uani 1 1 d D U .
H2 H 0.694741 0.363103 0.846005 0.066 Uiso 1 1 calc R . .
C3 C 0.7219(13) 0.4622(11) 0.8156(9) 0.058(4) Uani 1 1 d . U .
H3 H 0.737354 0.481610 0.853371 0.070 Uiso 1 1 calc R . .
C4 C 0.7181(12) 0.5026(11) 0.7634(7) 0.050(4) Uani 1 1 d . U .
H4 H 0.725918 0.552227 0.766125 0.060 Uiso 1 1 calc R . .
C5 C 0.7026(11) 0.4719(9) 0.7053(7) 0.041(3) Uani 1 1 d . U .
C6 C 0.7043(8) 0.5129(8) 0.6456(6) 0.028(3) Uani 1 1 d . U .

loop_
_atom_site_aniso_label
_atom_site_aniso_U_11
_atom_site_aniso_U_22
_atom_site_aniso_U_33
_atom_site_aniso_U_23
_atom_site_aniso_U_13
_atom_site_aniso_U_12
Gd1 0.0187(3) 0.0163(3) 0.0223(3) -0.0045(2) -0.0034(2) -0.00380(19)
Gd2 0.0383(6) 0.0369(6) 0.0441(6) 0.000 0.0002(5) 0.000
O1 0.022(4) 0.022(4) 0.017(4) -0.002(3) 0.000(4) -0.004(3)
O2 0.036(5) 0.015(4) 0.025(4) -0.005(3) -0.012(4) -0.007(3)
O3 0.041(5) 0.050(5) 0.036(5) -0.005(4) -0.006(4) -0.015(4)
O4 0.041(5) 0.047(5) 0.036(5) -0.012(4) 0.005(4) -0.022(4)
O5 0.043(6) 0.062(6) 0.042(6) -0.014(5) -0.004(5) -0.017(5)
O6 0.049(5) 0.028(4) 0.046(5) -0.008(4) -0.003(5) -0.007(4)
O7 0.030(4) 0.017(4) 0.024(5) 0.000(3) 0.001(4) 0.000(3)
O8 0.0121(18) 0.0108(18) 0.0125(17) 0.0007(12) -0.0006(13) -0.0007(12)
N1 0.044(8) 0.037(8) 0.034(7) 0.013(6) -0.017(6) -0.005(6)
N2 0.014(6) 0.042(7) 0.047(8) -0.008(6) -0.003(5) -0.013(5)
C1 0.064(8) 0.033(7) 0.030(7) 0.004(6) -0.002(6) 0.007(6)
C2 0.091(11) 0.044(8) 0.030(8) 0.004(7) -0.009(8) 0.015(8)
C3 0.092(10) 0.048(8) 0.036(8) 0.006(7) -0.013(8) 0.002(8)
C4 0.080(10) 0.041(8) 0.028(7) 0.011(7) -0.014(7) 0.000(8)
C5 0.067(9) 0.028(7) 0.028(7) 0.000(6) -0.006(7) 0.013(6)
C6 0.026(6) 0.033(7) 0.026(6) -0.017(6) -0.004(5) -0.011(5)

loop_
_atom_type_symbol
_atom_type_description
_atom_type_scat_dispersion_real
_atom_type_scat_dispersion_imag
_atom_type_scat_source
C C 0.0033 0.0016 'International Tables Vol C Tables 4.2.6.8 and 6.1.1.4'
H H 0.0000 0.0000 'International Tables Vol C Tables 4.2.6.8 and 6.1.1.4'
Gd Gd -0.1653 3.9035 'International Tables Vol C Tables 4.2.6.8 and 6.1.1.4'
N N 0.0061 0.0033 'International Tables Vol C Tables 4.2.6.8 and 6.1.1.4'
O O 0.0106 0.0060 'International Tables Vol C Tables 4.2.6.8 and 6.1.1.4'

loop_
_geom_angle_atom_site_label_1
_geom_angle_atom_site_label_2
_geom_angle_atom_site_label_3
_geom_angle
_geom_angle_site_symmetry_1
_geom_angle_site_symmetry_3
Gd2 Gd1 Gd2 62.27(3) . 4_565
O1 Gd1 Gd2 98.1(2) 3_655 4_565
O1 Gd1 Gd2 41.9(2) 3_655 .
O1 Gd1 O3 131.1(4) 3_655 .
O1 Gd1 N1 62.4(3) 3_655 3_655
O1 Gd1 N2 146.5(3) 3_655 .
O2 Gd1 Gd2 67.3(2) . 4_565
O2 Gd1 Gd2 116.3(2) . .
O2 Gd1 O1 118.0(3) . 3_655
O2 Gd1 O3 68.7(4) . .
O2 Gd1 O4 94.1(4) . .
O2 Gd1 O6 138.0(4) . .
O2 Gd1 O7 80.0(3) . 7_556
O2 Gd1 O7 141.6(3) . .
O2 Gd1 O8 74.9(3) . 7_556
O2 Gd1 N1 75.1(4) . 3_655
O2 Gd1 N2 79.5(4) . .
O3 Gd1 Gd2 125.2(3) . 4_565
O3 Gd1 Gd2 172.4(3) . .
O3 Gd1 N1 75.0(4) . 3_655
O3 Gd1 N2 24.9(3) . .
O4 Gd1 Gd2 132.6(3) . .
O4 Gd1 Gd2 103.2(3) . 4_565
O4 Gd1 O1 146.5(4) . 3_655
O4 Gd1 O3 50.1(4) . .
O4 Gd1 N1 123.3(4) . 3_655
O4 Gd1 N2 25.3(4) . .
O6 Gd1 Gd2 100.5(3) . .
O6 Gd1 Gd2 153.8(3) . 4_565
O6 Gd1 O1 76.4(4) . 3_655
O6 Gd1 O3 72.9(4) . .
O6 Gd1 O4 73.0(4) . .
O6 Gd1 N1 79.3(4) . 3_655
O6 Gd1 N2 72.4(4) . .
O7 Gd1 Gd2 74.4(2) . 4_565
O7 Gd1 Gd2 34.8(2) 7_556 4_565
O7 Gd1 Gd2 80.0(2) 7_556 .
O7 Gd1 Gd2 39.9(2) . .
O7 Gd1 O1 67.5(3) . 3_655
O7 Gd1 O1 121.9(3) 7_556 3_655
O7 Gd1 O3 139.5(3) . .
O7 Gd1 O3 107.0(4) 7_556 .
O7 Gd1 O4 93.7(4) . .
O7 Gd1 O4 69.9(3) 7_556 .
O7 Gd1 O6 80.0(4) . .
O7 Gd1 O6 128.0(4) 7_556 .
O7 Gd1 O7 67.7(3) . 7_556
O7 Gd1 O8 74.5(3) . 7_556
O7 Gd1 N1 128.9(4) . 3_655
O7 Gd1 N1 152.4(4) 7_556 3_655
O7 Gd1 N2 117.8(4) . .
O7 Gd1 N2 87.7(3) 7_556 .
O8 Gd1 Gd2 35.31(19) 7_556 4_565
O8 Gd1 Gd2 41.52(19) 7_556 .
O8 Gd1 O1 65.3(3) 7_556 3_655
O8 Gd1 O3 143.4(3) 7_556 .
O8 Gd1 O4 138.3(3) 7_556 .
O8 Gd1 O6 139.7(3) 7_556 .
O8 Gd1 O7 68.7(3) 7_556 7_556
O8 Gd1 N1 93.0(4) 7_556 3_655
O8 Gd1 N2 147.5(3) 7_556 .
N1 Gd1 Gd2 100.2(3) 3_655 .
N1 Gd1 Gd2 121.3(3) 3_655 4_565
N1 Gd1 N2 99.4(4) 3_655 .
N2 Gd1 Gd2 115.3(3) . 4_565
N2 Gd1 Gd2 157.5(3) . .
Gd1 Gd2 Gd1 173.31(4) 7_556 3_655
Gd1 Gd2 Gd1 161.17(4) . 5_656
Gd1 Gd2 Gd1 114.87(2) . 3_655
Gd1 Gd2 Gd1 114.87(2) 5_656 7_556
Gd1 Gd2 Gd1 63.92(2) . 7_556
Gd1 Gd2 Gd1 63.92(2) 5_656 3_655
O1 Gd2 Gd1 104.1(2) 7_556 3_655
O1 Gd2 Gd1 72.7(2) 7_556 7_556
O1 Gd2 Gd1 104.1(2) 3_655 7_556
O1 Gd2 Gd1 124.2(2) 3_655 5_656
O1 Gd2 Gd1 72.7(2) 3_655 3_655
O1 Gd2 Gd1 44.7(2) 7_556 5_656
O1 Gd2 Gd1 44.7(2) 3_655 .
O1 Gd2 Gd1 124.2(2) 7_556 .
O1 Gd2 O1 126.0(4) 3_655 7_556
O7 Gd2 Gd1 126.0(2) . 5_656
O7 Gd2 Gd1 35.8(2) 5_656 3_655
O7 Gd2 Gd1 41.4(2) . .
O7 Gd2 Gd1 138.8(2) . 3_655
O7 Gd2 Gd1 126.0(2) 5_656 .
O7 Gd2 Gd1 41.4(2) 5_656 5_656
O7 Gd2 Gd1 35.8(2) . 7_556
O7 Gd2 Gd1 138.8(2) 5_656 7_556
O7 Gd2 O1 70.7(3) . 3_655
O7 Gd2 O1 83.1(3) . 7_556
O7 Gd2 O1 83.1(3) 5_656 3_655
O7 Gd2 O1 70.7(3) 5_656 7_556
O7 Gd2 O7 120.4(4) . 5_656
O7 Gd2 O8 75.7(3) . 7_556
O7 Gd2 O8 70.4(3) 5_656 5_656
O7 Gd2 O8 147.6(3) 5_656 .
O7 Gd2 O8 147.6(3) . 5_656
O7 Gd2 O8 139.7(3) . 3_655
O7 Gd2 O8 139.7(3) 5_656 7_556
O7 Gd2 O8 75.7(3) 5_656 3_655
O7 Gd2 O8 70.4(3) . .
O8 Gd2 Gd1 156.73(18) 7_556 5_656
O8 Gd2 Gd1 77.00(18) 3_655 3_655
O8 Gd2 Gd1 150.18(18) . 3_655
O8 Gd2 Gd1 83.32(18) . .
O8 Gd2 Gd1 106.60(18) 3_655 7_556
O8 Gd2 Gd1 106.50(18) 5_656 .
O8 Gd2 Gd1 36.12(18) 5_656 3_655
O8 Gd2 Gd1 156.73(18) 3_655 .
O8 Gd2 Gd1 106.60(18) 7_556 3_655
O8 Gd2 Gd1 106.50(18) . 5_656
O8 Gd2 Gd1 41.52(18) 3_655 5_656
O8 Gd2 Gd1 83.32(18) 5_656 5_656
O8 Gd2 Gd1 36.12(18) . 7_556
O8 Gd2 Gd1 41.52(18) 7_556 .
O8 Gd2 Gd1 77.00(18) 7_556 7_556
O8 Gd2 Gd1 150.18(18) 5_656 7_556
O8 Gd2 O1 81.4(3) . 7_556
O8 Gd2 O1 81.4(3) 5_656 3_655
O8 Gd2 O1 67.3(3) 7_556 3_655
O8 Gd2 O1 127.9(3) 5_656 7_556
O8 Gd2 O1 149.2(3) 3_655 3_655
O8 Gd2 O1 67.3(3) 3_655 7_556
O8 Gd2 O1 149.2(3) 7_556 7_556
O8 Gd2 O1 127.9(3) . 3_655
O8 Gd2 O8 70.6(3) . 7_556
O8 Gd2 O8 78.5(3) . 3_655
O8 Gd2 O8 118.3(4) . 5_656
O8 Gd2 O8 78.5(3) 5_656 7_556
O8 Gd2 O8 117.4(4) 3_655 7_556
O8 Gd2 O8 70.6(3) 5_656 3_655
Gd2 O1 Gd1 93.4(3) 4_565 4_565
C6 O1 Gd1 126.3(9) . 4_565
C6 O1 Gd2 126.2(9) . 4_565
C6 O2 Gd1 138.4(9) . .
N2 O3 Gd1 96.6(8) . .
N2 O4 Gd1 100.4(8) . .
Gd1 O7 Gd1 110.9(4) . 7_556
Gd2 O7 Gd1 98.7(3) . .
Gd2 O7 Gd1 109.4(4) . 7_556
Gd2 O8 Gd1 108.6(3) . 7_556
Gd2 O8 Gd1 97.0(3) 4_565 7_556
Gd2 O8 Gd2 108.6(3) . 4_565
C1 N1 Gd1 125.6(11) . 4_565
C1 N1 C5 117.6(14) . .
C5 N1 Gd1 116.8(10) . 4_565
O3 N2 Gd1 58.5(7) . .
O3 N2 O4 112.7(11) . .
O4 N2 Gd1 54.4(6) . .
O5 N2 Gd1 173.2(12) . .
O5 N2 O3 125.4(14) . .
O5 N2 O4 121.9(14) . .
C2 C1 N1 124.5(17) . .
C1 C2 C3 120.9(19) . .
C4 C3 C2 116.6(18) . .
C3 C4 C5 121.7(19) . .
N1 C5 C6 118.3(14) . .
C4 C5 N1 117.7(15) . .
C4 C5 C6 123.7(15) . .
O1 C6 C5 114.9(13) . .
O2 C6 O1 127.8(14) . .
O2 C6 C5 117.3(12) . .

loop_
_geom_bond_atom_site_label_1
_geom_bond_atom_site_label_2
_geom_bond_distance
_geom_bond_site_symmetry_2
Gd1 Gd2 3.8475(6) 4_565
Gd1 Gd2 3.5827(6) .
Gd1 O1 2.524(9) 3_655
Gd1 O2 2.385(9) .
Gd1 O3 2.564(11) .
Gd1 O4 2.468(12) .
Gd1 O6 2.418(11) .
Gd1 O7 2.396(10) .
Gd1 O7 2.387(9) 7_556
Gd1 O8 2.393(7) 7_556
Gd1 N1 2.635(14) 3_655
Gd1 N2 2.987(11) .
Gd2 O1 2.399(9) 3_655
Gd2 O1 2.399(9) 7_556
Gd2 O7 2.327(9) 5_656
Gd2 O7 2.327(9) .
Gd2 O8 2.393(8) 7_556
Gd2 O8 2.346(8) .
Gd2 O8 2.393(8) 3_655
Gd2 O8 2.346(8) 5_656
O1 C6 1.261(16) .
O2 C6 1.211(18) .
O3 N2 1.265(17) .
O4 N2 1.295(17) .
O5 N2 1.196(17) .
N1 C1 1.35(2) .
N1 C5 1.37(2) .
C1 C2 1.269(19) .
C2 C3 1.38(3) .
C3 C4 1.35(2) .
C4 C5 1.40(2) .
C5 C6 1.49(2) .
